data_2207511
loop_
_publ_author_name
'Bing-Xin Liu'
'Jian-Yong Yu'
'Duan-Jun Xu'

_publ_section_title
;
 2,2'-Diamino-4,4'-bi-1,3-thiazol-3,3'-diium
 bis(2,2'-diamino-4,4'-bi-1,3-thiazol-3-ium) tetrakis(2-nitrobenzoate)
;
_journal_coeditor_code CV6601
_journal_issue 12
_journal_name_full 'Acta Crystallographica Section E'
_journal_page_first o4119
_journal_page_last o4120
_journal_paper_doi 10.1107/S1600536805036561
_journal_volume 61
_journal_year 2005
_chemical_formula_iupac 'C6 H8 N4 S2 2+, 2C6 H7 N4 S2 +, 4C7 H4 N O4 -'
_chemical_formula_moiety 'C6 H8 N4 S2 2+, 2C6 H7 N4 S2 +, 4C7 H4 N O4 -'
_chemical_formula_sum 'C46 H38 N16 O16 S6'
_chemical_formula_weight 1263.34
_chemical_name_systematic
;
2,2'-Diamino-4,4'-bi-1,3-thiazol-3,3'-diium
bis(2,2'-diamino-4,4'-bi-1,3-thiazol-3-ium)
tetrakis(2-nitrobenzoate)
;
_space_group_IT_number 2
_symmetry_cell_setting triclinic
_symmetry_space_group_name_Hall '-P 1'
_symmetry_space_group_name_H-M 'P -1'
_atom_sites_solution_hydrogens geom
_atom_sites_solution_primary direct
_atom_sites_solution_secondary difmap
_audit_creation_method SHELXL-97
_cell_angle_alpha 72.716(6)
_cell_angle_beta 85.868(6)
_cell_angle_gamma 74.749(6)
_cell_formula_units_Z 1
_cell_length_a 7.6594(11)
_cell_length_b 13.3257(12)
_cell_length_c 14.1456(12)
_cell_measurement_reflns_used 4530
_cell_measurement_temperature 295(2)
_cell_measurement_theta_max 25.0
_cell_measurement_theta_min 2.8
_cell_volume 1330.0(3)
_computing_cell_refinement PROCESS-AUTO
_computing_data_collection 'PROCESS-AUTO (Rigaku, 1998)'
_computing_data_reduction 'CrystalStructure (Rigaku/MSC, 2002)'
_computing_molecular_graphics 'ORTEP-3 for Windows (Farrugia, 1997)'
_computing_publication_material 'WinGX (Farrugia, 1999)'
_computing_structure_refinement 'SHELXL97 (Sheldrick, 1997)'
_computing_structure_solution 'SIR92 (Altomare <i>et al.</i>,  1993)'
_diffrn_ambient_temperature 295(2)
_diffrn_detector_area_resol_mean 10
_diffrn_measured_fraction_theta_full 0.99
_diffrn_measured_fraction_theta_max 0.99
_diffrn_measurement_device_type 'Rigaku R-AXIS RAPID'
_diffrn_measurement_method \w
_diffrn_radiation_monochromator graphite
_diffrn_radiation_source 'fine-focus sealed tube'
_diffrn_radiation_type MoK\a
_diffrn_radiation_wavelength 0.71073
_diffrn_reflns_av_R_equivalents 0.020
_diffrn_reflns_av_sigmaI/netI 0.029
_diffrn_reflns_limit_h_max 9
_diffrn_reflns_limit_h_min -9
_diffrn_reflns_limit_k_max 17
_diffrn_reflns_limit_k_min -17
_diffrn_reflns_limit_l_max 18
_diffrn_reflns_limit_l_min -18
_diffrn_reflns_number 12059
_diffrn_reflns_theta_full 27.5
_diffrn_reflns_theta_max 27.5
_diffrn_reflns_theta_min 2.5
_diffrn_standards_decay_% 0
_diffrn_standards_interval_count 0
_diffrn_standards_interval_time 0
_diffrn_standards_number 0
_exptl_absorpt_coefficient_mu 0.344
_exptl_absorpt_correction_T_max 0.950
_exptl_absorpt_correction_T_min 0.882
_exptl_absorpt_correction_type multi-scan
_exptl_absorpt_process_details '(ABSCOR; Higashi, 1995)'
_exptl_crystal_colour yellow
_exptl_crystal_density_diffrn 1.577
_exptl_crystal_density_method 'not measured'
_exptl_crystal_description prism
_exptl_crystal_F_000 650
_exptl_crystal_size_max 0.30
_exptl_crystal_size_mid 0.25
_exptl_crystal_size_min 0.14
_refine_diff_density_max 0.25
_refine_diff_density_min -0.36
_refine_ls_extinction_method none
_refine_ls_goodness_of_fit_ref 1.024
_refine_ls_hydrogen_treatment constr
_refine_ls_matrix_type full
_refine_ls_number_parameters 379
_refine_ls_number_reflns 6065
_refine_ls_number_restraints 0
_refine_ls_restrained_S_all 1.024
_refine_ls_R_factor_all 0.053
_refine_ls_R_factor_gt 0.038
_refine_ls_shift/su_max 0.001
_refine_ls_shift/su_mean 0.000
_refine_ls_structure_factor_coef Fsqd
_refine_ls_weighting_details 'calc w=1/[\s^2^(Fo^2^)+(0.055P)^2^+0.2823P] where P=(Fo^2^+2Fc^2^)/3'
_refine_ls_weighting_scheme calc
_refine_ls_wR_factor_gt 0.098
_refine_ls_wR_factor_ref 0.108
_reflns_number_gt 4714
_reflns_number_total 6065
_reflns_threshold_expression I>2\s(I)
_cod_data_source_file cv6601.cif
_cod_data_source_block I
_cod_database_code 2207511
_cod_database_fobs_code 2207511

loop_
_symmetry_equiv_pos_as_xyz
'x, y, z'
'-x, -y, -z'

loop_
_atom_site_label
_atom_site_fract_x
_atom_site_fract_y
_atom_site_fract_z
_atom_site_U_iso_or_equiv
_atom_site_adp_type
_atom_site_calc_flag
_atom_site_refinement_flags
_atom_site_occupancy
_atom_site_type_symbol
S1 0.85330(6) 0.07406(3) 0.62293(3) 0.03676(12) Uani d . 1 S
S2 0.86189(6) 0.49277(3) 0.24348(3) 0.03582(12) Uani d . 1 S
S3 0.49978(7) 0.29660(3) 0.69596(3) 0.03685(12) Uani d . 1 S
O11 0.7484(2) 0.15172(11) 0.25663(9) 0.0527(4) Uani d . 1 O
O12 0.6636(2) -0.00252(11) 0.30194(9) 0.0558(4) Uani d . 1 O
O13 0.9765(3) -0.12613(14) 0.21924(13) 0.0765(5) Uani d . 1 O
O14 0.8086(3) -0.20192(14) 0.16495(15) 0.0881(6) Uani d . 1 O
O21 0.3246(2) 0.20708(10) 0.38524(9) 0.0482(3) Uani d . 1 O
O22 0.38346(19) 0.36890(10) 0.32958(9) 0.0419(3) Uani d . 1 O
O23 0.5471(2) 0.44025(15) 0.12499(12) 0.0726(5) Uani d . 1 O
O24 0.2969(3) 0.55474(14) 0.14143(15) 0.0857(6) Uani d . 1 O
N1 0.79203(18) 0.16039(10) 0.43863(10) 0.0298(3) Uani d . 1 N
H1 0.7690 0.1641 0.3749 0.045 Uiso d R 1 H
N2 0.7187(2) -0.00607(12) 0.49793(11) 0.0419(4) Uani d . 1 N
H2A 0.6854 -0.0020 0.4398 0.050 Uiso calc R 1 H
H2B 0.7126 -0.0615 0.5471 0.050 Uiso calc R 1 H
N3 0.93822(19) 0.40808(11) 0.43035(10) 0.0308(3) Uani d . 1 N
N4 0.9951(2) 0.58043(12) 0.36240(12) 0.0438(4) Uani d . 1 N
H4A 1.0320 0.5808 0.4182 0.053 Uiso calc R 1 H
H4B 0.9932 0.6348 0.3108 0.053 Uiso calc R 1 H
N5 0.43466(18) 0.37256(10) 0.51086(10) 0.0287(3) Uani d . 1 N
H5 0.4075 0.3729 0.4445 0.043 Uiso d R 1 H
N6 0.3745(2) 0.20357(12) 0.57852(11) 0.0422(4) Uani d . 1 N
H6A 0.3414 0.2037 0.5216 0.051 Uiso calc R 1 H
H6B 0.3724 0.1493 0.6296 0.051 Uiso calc R 1 H
N11 0.8559(3) -0.12223(13) 0.16697(12) 0.0475(4) Uani d . 1 N
N21 0.3837(3) 0.46652(15) 0.13488(12) 0.0501(4) Uani d . 1 N
C1 0.8582(2) 0.23399(12) 0.46904(12) 0.0281(3) Uani d . 1 C
C2 0.8985(2) 0.19903(13) 0.56597(12) 0.0343(4) Uani d . 1 C
H2 0.9452 0.2373 0.5988 0.041 Uiso calc R 1 H
C3 0.7789(2) 0.07213(13) 0.51147(12) 0.0296(3) Uani d . 1 C
C4 0.8720(2) 0.33600(12) 0.39776(11) 0.0277(3) Uani d . 1 C
C5 0.9401(2) 0.49445(13) 0.35572(12) 0.0311(3) Uani d . 1 C
C6 0.8237(2) 0.36752(13) 0.30122(12) 0.0316(3) Uani d . 1 C
H6 0.7768 0.3273 0.2706 0.038 Uiso calc R 1 H
C7 0.4959(2) 0.44996(12) 0.53767(11) 0.0273(3) Uani d . 1 C
C8 0.5380(2) 0.42188(13) 0.63418(12) 0.0326(4) Uani d . 1 C
H8 0.5819 0.4641 0.6638 0.039 Uiso calc R 1 H
C9 0.4282(2) 0.28593(13) 0.58730(12) 0.0303(3) Uani d . 1 C
C11 0.7127(3) 0.07502(14) 0.13193(12) 0.0366(4) Uani d . 1 C
C12 0.7659(3) -0.01631(14) 0.09909(12) 0.0375(4) Uani d . 1 C
C13 0.7490(3) -0.01371(18) 0.00200(14) 0.0528(5) Uani d . 1 C
H13 0.7836 -0.0772 -0.0169 0.063 Uiso calc R 1 H
C14 0.6796(4) 0.0850(2) -0.06649(15) 0.0656(7) Uani d . 1 C
H14 0.6669 0.0888 -0.1324 0.079 Uiso calc R 1 H
C15 0.6294(4) 0.17792(19) -0.03681(15) 0.0653(7) Uani d . 1 C
H15 0.5842 0.2446 -0.0833 0.078 Uiso calc R 1 H
C16 0.6450(3) 0.17352(16) 0.06078(14) 0.0512(5) Uani d . 1 C
H16 0.6098 0.2372 0.0794 0.061 Uiso calc R 1 H
C17 0.7103(3) 0.07392(14) 0.23990(12) 0.0379(4) Uani d . 1 C
C21 0.2673(2) 0.30300(13) 0.21632(12) 0.0316(4) Uani d . 1 C
C22 0.1721(3) 0.23228(15) 0.20396(14) 0.0408(4) Uani d . 1 C
H22 0.1595 0.1742 0.2577 0.049 Uiso calc R 1 H
C23 0.0956(3) 0.24579(18) 0.11419(15) 0.0496(5) Uani d . 1 C
H23 0.0300 0.1981 0.1086 0.060 Uiso calc R 1 H
C24 0.1159(3) 0.32956(19) 0.03275(15) 0.0532(5) Uani d . 1 C
H24 0.0653 0.3382 -0.0279 0.064 Uiso calc R 1 H
C25 0.2120(3) 0.40045(17) 0.04177(14) 0.0467(5) Uani d . 1 C
H25 0.2281 0.4568 -0.0127 0.056 Uiso calc R 1 H
C26 0.2835(2) 0.38655(14) 0.13254(13) 0.0346(4) Uani d . 1 C
C27 0.3323(2) 0.29146(13) 0.31834(12) 0.0317(4) Uani d . 1 C

loop_
_atom_site_aniso_label
_atom_site_aniso_U_11
_atom_site_aniso_U_22
_atom_site_aniso_U_33
_atom_site_aniso_U_12
_atom_site_aniso_U_13
_atom_site_aniso_U_23
S1 0.0531(3) 0.0288(2) 0.0288(2) -0.0151(2) -0.00761(19) -0.00292(17)
S2 0.0504(3) 0.0304(2) 0.0274(2) -0.0150(2) -0.00168(18) -0.00477(16)
S3 0.0569(3) 0.0292(2) 0.0244(2) -0.0159(2) -0.00236(18) -0.00260(16)
O11 0.0929(11) 0.0472(8) 0.0306(6) -0.0385(8) -0.0011(7) -0.0112(6)
O12 0.1052(12) 0.0425(8) 0.0297(6) -0.0399(8) 0.0071(7) -0.0081(6)
O13 0.0931(13) 0.0695(11) 0.0572(10) 0.0014(10) -0.0360(10) -0.0144(9)
O14 0.1290(17) 0.0424(9) 0.0898(14) -0.0317(10) -0.0191(12) -0.0013(9)
O21 0.0805(10) 0.0344(7) 0.0321(6) -0.0264(7) -0.0067(6) -0.0011(5)
O22 0.0653(9) 0.0388(7) 0.0289(6) -0.0283(6) -0.0026(6) -0.0064(5)
O23 0.0614(11) 0.1036(14) 0.0577(10) -0.0525(10) -0.0059(8) -0.0017(9)
O24 0.1155(16) 0.0405(9) 0.1048(15) -0.0318(10) -0.0226(12) -0.0102(9)
N1 0.0408(8) 0.0258(7) 0.0261(7) -0.0139(6) -0.0027(6) -0.0073(5)
N2 0.0684(11) 0.0327(8) 0.0313(7) -0.0271(8) -0.0034(7) -0.0060(6)
N3 0.0382(8) 0.0258(7) 0.0305(7) -0.0122(6) -0.0043(6) -0.0065(5)
N4 0.0650(11) 0.0326(8) 0.0384(8) -0.0256(8) -0.0076(7) -0.0038(6)
N5 0.0384(8) 0.0252(6) 0.0243(6) -0.0129(6) -0.0010(5) -0.0051(5)
N6 0.0695(11) 0.0297(7) 0.0323(8) -0.0263(8) -0.0044(7) -0.0030(6)
N11 0.0656(11) 0.0393(9) 0.0343(8) -0.0102(8) 0.0001(8) -0.0083(7)
N21 0.0673(12) 0.0489(10) 0.0348(8) -0.0329(9) -0.0116(8) 0.0055(7)
C1 0.0304(8) 0.0240(7) 0.0315(8) -0.0092(6) -0.0021(6) -0.0080(6)
C2 0.0462(10) 0.0271(8) 0.0324(8) -0.0145(7) -0.0082(7) -0.0064(7)
C3 0.0357(9) 0.0235(7) 0.0303(8) -0.0089(7) -0.0008(7) -0.0073(6)
C4 0.0300(8) 0.0244(7) 0.0300(8) -0.0085(6) -0.0009(6) -0.0082(6)
C5 0.0350(9) 0.0278(8) 0.0320(8) -0.0109(7) -0.0006(7) -0.0078(7)
C6 0.0387(9) 0.0283(8) 0.0308(8) -0.0123(7) -0.0010(7) -0.0096(6)
C7 0.0315(8) 0.0228(8) 0.0286(8) -0.0099(6) 0.0019(6) -0.0068(6)
C8 0.0436(10) 0.0269(8) 0.0294(8) -0.0141(7) -0.0005(7) -0.0067(6)
C9 0.0374(9) 0.0257(8) 0.0280(8) -0.0105(7) 0.0004(7) -0.0057(6)
C11 0.0488(10) 0.0359(9) 0.0261(8) -0.0162(8) -0.0020(7) -0.0052(7)
C12 0.0475(10) 0.0357(9) 0.0287(8) -0.0129(8) -0.0030(7) -0.0053(7)
C13 0.0763(15) 0.0501(12) 0.0355(10) -0.0142(11) -0.0026(10) -0.0182(9)
C14 0.102(2) 0.0646(15) 0.0264(10) -0.0159(14) -0.0106(11) -0.0103(10)
C15 0.1002(19) 0.0501(13) 0.0326(10) -0.0083(13) -0.0145(11) 0.0015(9)
C16 0.0779(15) 0.0369(10) 0.0348(10) -0.0106(10) -0.0046(10) -0.0065(8)
C17 0.0534(11) 0.0341(9) 0.0282(8) -0.0166(8) -0.0016(8) -0.0068(7)
C21 0.0350(9) 0.0310(8) 0.0298(8) -0.0105(7) 0.0005(7) -0.0086(7)
C22 0.0504(11) 0.0396(10) 0.0394(10) -0.0203(9) 0.0049(8) -0.0149(8)
C23 0.0554(12) 0.0580(13) 0.0514(12) -0.0276(10) 0.0034(9) -0.0286(10)
C24 0.0602(13) 0.0670(14) 0.0390(11) -0.0208(11) -0.0101(9) -0.0187(10)
C25 0.0546(12) 0.0529(12) 0.0302(9) -0.0164(10) -0.0042(8) -0.0048(8)
C26 0.0375(9) 0.0347(9) 0.0323(8) -0.0133(7) -0.0018(7) -0.0065(7)
C27 0.0391(9) 0.0272(8) 0.0293(8) -0.0111(7) 0.0001(7) -0.0066(6)

loop_
_atom_type_symbol
_atom_type_description
_atom_type_scat_dispersion_real
_atom_type_scat_dispersion_imag
_atom_type_scat_source
C C 0.0033 0.0000 'International Tables Vol C Tables 4.2.6.8 and 6.1.1.4'
H H 0.0000 0.0000 'International Tables Vol C Tables 4.2.6.8 and 6.1.1.4'
N N 0.0061 0.0000 'International Tables Vol C Tables 4.2.6.8 and 6.1.1.4'
O O 0.0106 0.0000 'International Tables Vol C Tables 4.2.6.8 and 6.1.1.4'
S S 0.1246 0.0000 'International Tables Vol C Tables 4.2.6.8 and 6.1.1.4'

loop_
_geom_angle_atom_site_label_1
_geom_angle_atom_site_label_2
_geom_angle_atom_site_label_3
_geom_angle_site_symmetry_3
_geom_angle
C3 S1 C2 . 90.03(8)
C6 S2 C5 . 89.24(8)
C9 S3 C8 . 90.57(8)
C3 N1 C1 . 114.07(13)
C3 N1 H1 . 119.0
C1 N1 H1 . 126.6
C3 N2 H2A . 120.0
C3 N2 H2B . 120.0
H2A N2 H2B . 120.0
C5 N3 C4 . 109.17(13)
C5 N4 H4A . 120.0
C5 N4 H4B . 120.0
H4A N4 H4B . 120.0
C9 N5 C7 . 112.87(13)
C9 N5 H5 . 119.2
C7 N5 H5 . 127.7
C9 N6 H6A . 120.0
C9 N6 H6B . 120.0
H6A N6 H6B . 120.0
O13 N11 O14 . 123.41(19)
O13 N11 C12 . 118.37(17)
O14 N11 C12 . 118.17(18)
O24 N21 O23 . 125.16(19)
O24 N21 C26 . 117.92(18)
O23 N21 C26 . 116.81(19)
C2 C1 N1 . 112.18(13)
C2 C1 C4 . 128.07(15)
N1 C1 C4 . 119.73(14)
C1 C2 S1 . 112.10(12)
C1 C2 H2 . 123.9
S1 C2 H2 . 123.9
N2 C3 N1 . 123.26(15)
N2 C3 S1 . 125.13(12)
N1 C3 S1 . 111.60(11)
C6 C4 N3 . 116.63(14)
C6 C4 C1 . 124.91(14)
N3 C4 C1 . 118.45(14)
N3 C5 N4 . 124.25(15)
N3 C5 S2 . 115.01(12)
N4 C5 S2 . 120.73(13)
C4 C6 S2 . 109.94(12)
C4 C6 H6 . 125.0
S2 C6 H6 . 125.0
C8 C7 N5 . 113.82(13)
C8 C7 C7 2_666 127.44(18)
N5 C7 C7 2_666 118.72(17)
C7 C8 S3 . 110.88(12)
C7 C8 H8 . 124.6
S3 C8 H8 . 124.6
N6 C9 N5 . 122.91(15)
N6 C9 S3 . 125.22(12)
N5 C9 S3 . 111.87(12)
C12 C11 C16 . 116.68(16)
C12 C11 C17 . 124.77(15)
C16 C11 C17 . 118.38(16)
C13 C12 C11 . 123.23(17)
C13 C12 N11 . 116.14(17)
C11 C12 N11 . 120.52(15)
C12 C13 C14 . 118.61(19)
C12 C13 H13 . 120.7
C14 C13 H13 . 120.7
C15 C14 C13 . 119.68(19)
C15 C14 H14 . 120.2
C13 C14 H14 . 120.2
C14 C15 C16 . 120.87(19)
C14 C15 H15 . 119.6
C16 C15 H15 . 119.6
C15 C16 C11 . 120.88(19)
C15 C16 H16 . 119.6
C11 C16 H16 . 119.6
O11 C17 O12 . 126.54(16)
O11 C17 C11 . 116.35(15)
O12 C17 C11 . 117.05(15)
C26 C21 C22 . 115.92(16)
C26 C21 C27 . 124.10(15)
C22 C21 C27 . 119.78(15)
C23 C22 C21 . 121.83(17)
C23 C22 H22 . 119.1
C21 C22 H22 . 119.1
C24 C23 C22 . 120.29(18)
C24 C23 H23 . 119.9
C22 C23 H23 . 119.9
C23 C24 C25 . 119.54(18)
C23 C24 H24 . 120.2
C25 C24 H24 . 120.2
C26 C25 C24 . 118.99(18)
C26 C25 H25 . 120.5
C24 C25 H25 . 120.5
C25 C26 C21 . 123.40(16)
C25 C26 N21 . 115.03(15)
C21 C26 N21 . 121.56(15)
O21 C27 O22 . 125.30(16)
O21 C27 C21 . 117.35(14)
O22 C27 C21 . 117.30(14)

loop_
_geom_bond_atom_site_label_1
_geom_bond_atom_site_label_2
_geom_bond_site_symmetry_2
_geom_bond_distance
_geom_bond_publ_flag
S1 C3 . 1.7242(17) ?
S1 C2 . 1.7343(16) ?
S2 C6 . 1.7177(16) ?
S2 C5 . 1.7450(17) ?
S3 C9 . 1.7250(17) ?
S3 C8 . 1.7292(16) ?
O11 C17 . 1.237(2) ?
O12 C17 . 1.245(2) ?
O13 N11 . 1.205(2) ?
O14 N11 . 1.217(2) ?
O21 C27 . 1.2482(19) ?
O22 C27 . 1.250(2) ?
O23 N21 . 1.217(2) ?
O24 N21 . 1.216(3) ?
N1 C1 . 1.3955(19) y
N1 C3 . 1.3351(19) y
N1 H1 . 0.9148 ?
N2 C3 . 1.311(2) y
N2 H2A . 0.8600 ?
N2 H2B . 0.8600 ?
N3 C4 . 1.3948(19) y
N3 C5 . 1.313(2) y
N4 C5 . 1.350(2) y
N4 H4A . 0.8600 ?
N4 H4B . 0.8600 ?
N5 C7 . 1.3928(19) y
N5 C9 . 1.3359(19) y
N5 H5 . 0.9742 ?
N6 C9 . 1.310(2) y
N6 H6A . 0.8600 ?
N6 H6B . 0.8600 ?
N11 C12 . 1.472(2) ?
N21 C26 . 1.477(2) ?
C1 C2 . 1.341(2) ?
C1 C4 . 1.456(2) ?
C2 H2 . 0.9300 ?
C4 C6 . 1.352(2) ?
C6 H6 . 0.9300 ?
C7 C8 . 1.343(2) ?
C7 C7 2_666 1.452(3) ?
C8 H8 . 0.9300 ?
C11 C12 . 1.382(2) ?
C11 C16 . 1.392(2) ?
C11 C17 . 1.522(2) ?
C12 C13 . 1.378(3) ?
C13 C14 . 1.379(3) ?
C13 H13 . 0.9300 ?
C14 C15 . 1.375(3) ?
C14 H14 . 0.9300 ?
C15 C16 . 1.377(3) ?
C15 H15 . 0.9300 ?
C16 H16 . 0.9300 ?
C21 C26 . 1.388(2) ?
C21 C22 . 1.389(2) ?
C21 C27 . 1.512(2) ?
C22 C23 . 1.380(3) ?
C22 H22 . 0.9300 ?
C23 C24 . 1.378(3) ?
C23 H23 . 0.9300 ?
C24 C25 . 1.379(3) ?
C24 H24 . 0.9300 ?
C25 C26 . 1.375(2) ?
C25 H25 . 0.9300 ?

loop_
_geom_hbond_atom_site_label_D
_geom_hbond_atom_site_label_H
_geom_hbond_atom_site_label_A
_geom_hbond_site_symmetry_A
_geom_hbond_distance_DH
_geom_hbond_distance_HA
_geom_hbond_distance_DA
_geom_hbond_angle_DHA
_geom_hbond_publ_flag
N1 H1 O11 . 0.92 1.75 2.6597(19) 171 y
N2 H2A O12 . 0.86 1.97 2.819(2) 168 y
N2 H2B O21 2_656 0.86 1.98 2.788(2) 157 y
N4 H4A N3 2_766 0.86 2.22 3.066(2) 167 y
N5 H5 O22 . 0.97 1.67 2.6384(19) 174 y
N6 H6A O21 . 0.86 1.93 2.773(2) 166 y
N6 H6B O12 2_656 0.86 1.99 2.788(2) 154 y
